data_7702774
loop_
_publ_author_name
'L\'opez-Sandoval, Horacio'
'Contreras, Rosalinda'
'Escuer, Albert'
'Vicente, Ramon'
'Bern\`es, Sylvain'
'N\"oth, Heinrich'
'Jeffery Leigh, G.'
'Barba-Behrens, Nor\'ah'

_publ_section_title
;
 Synthesis, crystal structure and magnetic properties of the
 triangulo-tricopper(ii) complex [Cu3(cpse)3(H2O)3]&#x00B7;8.5H2O
;
_journal_issue 13
_journal_name_full 'Journal of the Chemical Society, Dalton Transactions'
_journal_page_first 2648
_journal_paper_doi 10.1039/b110915b
_journal_year 2002
_chemical_formula_sum 'C36 H68 Cu3 N3 O20.5'
_chemical_formula_weight 1061.55
_space_group_IT_number 155
_space_group_name_Hall 'R 3 2"'
_space_group_name_H-M_alt 'R 3 2 :H'
_symmetry_cell_setting trigonal
_symmetry_space_group_name_H-M 'R 3 2 :H'
_atom_sites_solution_hydrogens mixed
_atom_sites_solution_primary direct
_atom_sites_solution_secondary difmap
_audit_creation_date '2001-05-08 l'
_audit_creation_method SHELXL-97
_cell_angle_alpha 90.00
_cell_angle_beta 90.00
_cell_angle_gamma 120.00
_cell_formula_units_Z 6
_cell_length_a 15.1559(1)
_cell_length_b 15.1559(1)
_cell_length_c 37.3630(7)
_cell_measurement_temperature 183(2)
_cell_volume 7432.52(16)
_computing_molecular_graphics 'SHELXTL 5.10 (Sheldrick, 1998)'
_computing_publication_material 'SHELX97 (Sheldrick, 1997)'
_computing_structure_refinement 'SHELX97 (Sheldrick, 1997)'
_computing_structure_solution 'SHELXTL 5.10 (Sheldrick, 1998)'
_diffrn_ambient_temperature 183(2)
_diffrn_detector 'Area CCD'
_diffrn_measured_fraction_theta_full 0.720
_diffrn_measured_fraction_theta_max 0.720
_diffrn_measurement_device_type 'Siemens SMART CCD'
_diffrn_measurement_method hemisphere
_diffrn_radiation_monochromator graphite
_diffrn_radiation_probe x-ray
_diffrn_radiation_type MoK\a
_diffrn_radiation_wavelength 0.71073
_diffrn_reflns_av_R_equivalents 0.0307
_diffrn_reflns_av_sigmaI/netI 0.0289
_diffrn_reflns_limit_h_max 18
_diffrn_reflns_limit_h_min -18
_diffrn_reflns_limit_k_max 18
_diffrn_reflns_limit_k_min -18
_diffrn_reflns_limit_l_max 49
_diffrn_reflns_limit_l_min -26
_diffrn_reflns_number 14234
_diffrn_reflns_theta_full 29.13
_diffrn_reflns_theta_max 29.13
_diffrn_reflns_theta_min 1.90
_diffrn_source 'fine-focus sealed tube'
_diffrn_source_current 30
_diffrn_source_power 1.5
_diffrn_source_voltage 50
_exptl_absorpt_coefficient_mu 1.350
_exptl_absorpt_correction_T_max 0.90769
_exptl_absorpt_correction_T_min 0.80545
_exptl_absorpt_correction_type empirical
_exptl_absorpt_process_details SADABS
_exptl_crystal_colour blue
_exptl_crystal_density_diffrn 1.423
_exptl_crystal_density_method 'not measured'
_exptl_crystal_description rhombus
_exptl_crystal_F_000 3336
_exptl_crystal_preparation
;
Crystal mounted on glass fiber with perfluorpolyetheroil
;
_exptl_crystal_size_max 0.22
_exptl_crystal_size_mid 0.20
_exptl_crystal_size_min 0.18
_refine_diff_density_max 0.334
_refine_diff_density_min -0.237
_refine_diff_density_rms 0.051
_refine_ls_abs_structure_details 'Flack H D (1983), Acta Cryst. A39, 876-881'
_refine_ls_abs_structure_Flack 0.010(13)
_refine_ls_extinction_coef 0.00015(4)
_refine_ls_extinction_expression Fc^*^=kFc[1+0.001xFc^2^\l^3^/sin(2\q)]^-1/4^
_refine_ls_extinction_method SHELXL
_refine_ls_goodness_of_fit_ref 1.023
_refine_ls_hydrogen_treatment constr
_refine_ls_matrix_type full
_refine_ls_number_parameters 190
_refine_ls_number_reflns 3010
_refine_ls_number_restraints 0
_refine_ls_restrained_S_all 1.023
_refine_ls_R_factor_all 0.0340
_refine_ls_R_factor_gt 0.0274
_refine_ls_shift/su_max 0.001
_refine_ls_shift/su_mean 0.000
_refine_ls_structure_factor_coef Fsqd
_refine_ls_weighting_details 'calc w=1/[\s^2^(Fo^2^)+(0.0347P)^2^+8.2073P] where P=(Fo^2^+2Fc^2^)/3'
_refine_ls_weighting_scheme calc
_refine_ls_wR_factor_gt 0.0629
_refine_ls_wR_factor_ref 0.0661
_reflns_number_gt 2745
_reflns_number_total 3010
_reflns_threshold_expression I>2\s(I)
_cod_data_source_file b110915b.txt
_cod_data_source_block noeth48
_cod_depositor_comments
;
The following automatic conversions were performed:

data item '_atom_sites_solution_hydrogens' value 'geom + difmap' was
changed to 'mixed'.

Automatic conversion script
Id: cif_fix_values 6909 2019-04-08 15:41:33Z antanas 
;
_cod_original_cell_volume 7432.51(14)
_cod_original_sg_symbol_H-M R32
_cod_original_formula_sum 'C36 H68 Cu3 N3 O20.50'
_cod_database_code 7702774

loop_
_symmetry_equiv_pos_as_xyz
'x, y, z'
'-y, x-y, z'
'-x+y, -x, z'
'y, x, -z'
'x-y, -y, -z'
'-x, -x+y, -z'
'x+2/3, y+1/3, z+1/3'
'-y+2/3, x-y+1/3, z+1/3'
'-x+y+2/3, -x+1/3, z+1/3'
'y+2/3, x+1/3, -z+1/3'
'x-y+2/3, -y+1/3, -z+1/3'
'-x+2/3, -x+y+1/3, -z+1/3'
'x+1/3, y+2/3, z+2/3'
'-y+1/3, x-y+2/3, z+2/3'
'-x+y+1/3, -x+2/3, z+2/3'
'y+1/3, x+2/3, -z+2/3'
'x-y+1/3, -y+2/3, -z+2/3'
'-x+1/3, -x+y+2/3, -z+2/3'

loop_
_atom_site_label
_atom_site_type_symbol
_atom_site_fract_x
_atom_site_fract_y
_atom_site_fract_z
_atom_site_U_iso_or_equiv
_atom_site_adp_type
_atom_site_occupancy
_atom_site_symmetry_multiplicity
_atom_site_calc_flag
_atom_site_refinement_flags
Cu1 Cu 0.79995(2) 0.47068(2) 0.104257(9) 0.02141(9) Uani 1 1 d .
N1 N 0.94852(16) 0.51837(15) 0.09571(6) 0.0221(5) Uani 1 1 d .
C1 C 0.9470(2) 0.6771(2) 0.10754(8) 0.0276(6) Uani 1 1 d .
C2 C 0.9943(2) 0.62728(19) 0.08516(9) 0.0277(6) Uani 1 1 d .
H2A H 0.9819 0.6320 0.0600 0.033 Uiso 1 1 calc R
H2B H 1.0673 0.6623 0.0890 0.033 Uiso 1 1 calc R
O2 O 0.99712(16) 0.76877(15) 0.11469(6) 0.0390(5) Uani 1 1 d .
O3 O 0.85427(13) 0.61657(14) 0.11721(5) 0.0272(4) Uani 1 1 d .
C3 C 0.94460(19) 0.45023(19) 0.06571(8) 0.0230(6) Uani 1 1 d .
H3A H 0.9155 0.4656 0.0448 0.028 Uiso 1 1 calc R
C4 C 0.86892(19) 0.34072(19) 0.07717(8) 0.0220(6) Uani 1 1 d .
H4A H 0.9003 0.3205 0.0960 0.026 Uiso 1 1 calc R
O4 O 0.77870(14) 0.33674(13) 0.09133(6) 0.0250(4) Uani 1 1 d .
C5 C 1.0484(2) 0.4653(2) 0.05451(9) 0.0327(7) Uani 1 1 d .
H5A H 1.0923 0.5349 0.0476 0.049 Uiso 1 1 calc R
H5B H 1.0397 0.4214 0.0347 0.049 Uiso 1 1 calc R
H5C H 1.0783 0.4489 0.0742 0.049 Uiso 1 1 calc R
O5 O 0.77005(14) 0.44081(14) 0.16563(5) 0.0307(5) Uani 1 1 d .
H51 H 0.7147 0.4223 0.1706 0.046 Uiso 1 1 d R
H52 H 0.8115 0.4818 0.1813 0.046 Uiso 1 1 d R
C6 C 0.9993(2) 0.5101(2) 0.12875(8) 0.0326(7) Uani 1 1 d .
H6A H 1.0697 0.5334 0.1238 0.049 Uiso 1 1 calc R
H6B H 0.9664 0.4403 0.1364 0.049 Uiso 1 1 calc R
H6C H 0.9945 0.5512 0.1473 0.049 Uiso 1 1 calc R
C7 C 0.8433(2) 0.26834(19) 0.04542(8) 0.0259(6) Uani 1 1 d .
C8 C 0.7776(2) 0.2631(2) 0.01856(9) 0.0327(7) Uani 1 1 d .
H8A H 0.7455 0.3014 0.0205 0.039 Uiso 1 1 calc R
C9 C 0.7590(2) 0.2011(2) -0.01137(9) 0.0420(8) Uani 1 1 d .
H9A H 0.7156 0.1991 -0.0293 0.050 Uiso 1 1 calc R
C10 C 0.8055(3) 0.1428(3) -0.01415(11) 0.0480(9) Uani 1 1 d .
H10A H 0.7942 0.1021 -0.0342 0.058 Uiso 1 1 calc R
C11 C 0.8688(3) 0.1450(3) 0.01279(11) 0.0470(9) Uani 1 1 d .
H11A H 0.8981 0.1040 0.0112 0.056 Uiso 1 1 calc R
C12 C 0.8891(2) 0.2082(2) 0.04240(9) 0.0337(7) Uani 1 1 d .
H12A H 0.9331 0.2104 0.0602 0.040 Uiso 1 1 calc R
O6 O 1.3333 0.6667 0.08437(15) 0.0875(17) Uani 1 3 d S
H61 H 1.3230 0.6179 0.0923 0.131 Uiso 0.67 1 d PR
O7 O 0.74771(19) 0.6667 0.1667 0.0415(8) Uani 1 2 d S
H71 H 0.8028 0.7192 0.1573 0.062 Uiso 1 1 d R
O8 O 1.21755(19) 0.9072(2) 0.11801(8) 0.0633(8) Uani 1 1 d .
H81 H 1.2375 0.9636 0.1346 0.095 Uiso 1 1 d R
H82 H 1.1446 0.8656 0.1154 0.095 Uiso 1 1 d R
O9 O 1.2535(3) 0.7490(3) 0.13270(14) 0.1240(17) Uani 1 1 d .
H92 H 1.2644 0.7292 0.1513 0.186 Uiso 1 1 d R
H91 H 1.2937 0.7296 0.1192 0.186 Uiso 1 1 d R

loop_
_atom_site_aniso_label
_atom_site_aniso_U_11
_atom_site_aniso_U_22
_atom_site_aniso_U_33
_atom_site_aniso_U_23
_atom_site_aniso_U_13
_atom_site_aniso_U_12
Cu1 0.01833(15) 0.01951(15) 0.02652(18) -0.00027(14) 0.00153(14) 0.00956(13)
N1 0.0216(10) 0.0196(10) 0.0243(13) 0.0010(9) 0.0007(10) 0.0097(8)
C1 0.0311(14) 0.0229(13) 0.0270(18) -0.0004(12) -0.0011(13) 0.0122(12)
C2 0.0260(13) 0.0209(13) 0.0321(18) 0.0003(12) 0.0060(13) 0.0087(11)
O2 0.0364(11) 0.0226(10) 0.0510(15) -0.0065(10) 0.0075(10) 0.0096(9)
O3 0.0246(9) 0.0260(9) 0.0322(12) -0.0031(9) 0.0025(8) 0.0136(8)
C3 0.0218(12) 0.0216(12) 0.0257(17) -0.0005(12) 0.0020(12) 0.0110(11)
C4 0.0199(12) 0.0228(12) 0.0237(16) -0.0019(12) 0.0012(11) 0.0109(10)
O4 0.0199(8) 0.0207(9) 0.0350(12) -0.0010(8) 0.0061(9) 0.0106(7)
C5 0.0230(13) 0.0303(14) 0.041(2) -0.0012(14) 0.0083(13) 0.0109(12)
O5 0.0277(9) 0.0270(9) 0.0306(11) -0.0011(9) 0.0002(8) 0.0084(8)
C6 0.0302(14) 0.0354(15) 0.0335(19) -0.0036(14) -0.0037(14) 0.0173(13)
C7 0.0213(12) 0.0219(13) 0.0291(17) -0.0005(12) 0.0042(12) 0.0069(10)
C8 0.0275(13) 0.0275(14) 0.039(2) -0.0015(14) -0.0010(13) 0.0107(12)
C9 0.0335(16) 0.0445(18) 0.031(2) -0.0050(16) -0.0068(15) 0.0066(14)
C10 0.0368(17) 0.0427(18) 0.047(2) -0.0224(17) 0.0014(17) 0.0066(15)
C11 0.0372(17) 0.0390(17) 0.065(3) -0.0201(18) 0.0020(18) 0.0190(15)
C12 0.0331(15) 0.0350(15) 0.0364(18) -0.0099(15) -0.0047(14) 0.0196(13)
O6 0.104(3) 0.104(3) 0.055(4) 0.000 0.000 0.0519(14)
O7 0.0361(11) 0.0507(19) 0.042(2) -0.0089(16) -0.0045(8) 0.0253(10)
O8 0.0408(14) 0.0648(18) 0.0657(19) -0.0126(15) 0.0172(14) 0.0124(13)
O9 0.080(3) 0.066(2) 0.228(5) -0.007(3) 0.056(3) 0.0383(19)

loop_
_atom_type_symbol
_atom_type_description
_atom_type_scat_dispersion_real
_atom_type_scat_dispersion_imag
_atom_type_scat_source
C C 0.0033 0.0016 'International Tables Vol C Tables 4.2.6.8 and 6.1.1.4'
H H 0.0000 0.0000 'International Tables Vol C Tables 4.2.6.8 and 6.1.1.4'
N N 0.0061 0.0033 'International Tables Vol C Tables 4.2.6.8 and 6.1.1.4'
O O 0.0106 0.0060 'International Tables Vol C Tables 4.2.6.8 and 6.1.1.4'
Cu Cu 0.3201 1.2651 'International Tables Vol C Tables 4.2.6.8 and 6.1.1.4'

loop_
_geom_angle_atom_site_label_1
_geom_angle_atom_site_label_2
_geom_angle_atom_site_label_3
_geom_angle
_geom_angle_site_symmetry_1
_geom_angle_site_symmetry_3
O4 Cu1 O4 95.86(11) . 2_655
O4 Cu1 O3 167.28(7) . .
O4 Cu1 O3 96.37(8) 2_655 .
O4 Cu1 N1 84.70(8) . .
O4 Cu1 N1 155.61(9) 2_655 .
O3 Cu1 N1 82.72(8) . .
O4 Cu1 O5 97.25(8) . .
O4 Cu1 O5 96.79(8) 2_655 .
O3 Cu1 O5 84.79(7) . .
N1 Cu1 O5 107.36(8) . .
C2 N1 C6 109.8(2) . .
C2 N1 C3 113.6(2) . .
C6 N1 C3 113.8(2) . .
C2 N1 Cu1 104.89(15) . .
C6 N1 Cu1 111.66(17) . .
C3 N1 Cu1 102.59(15) . .
O2 C1 O3 125.4(3) . .
O2 C1 C2 119.9(2) . .
O3 C1 C2 114.7(2) . .
N1 C2 C1 109.3(2) . .
C1 O3 Cu1 114.83(16) . .
N1 C3 C5 114.6(2) . .
N1 C3 C4 106.6(2) . .
C5 C3 C4 113.2(2) . .
O4 C4 C7 111.1(2) . .
O4 C4 C3 109.2(2) . .
C7 C4 C3 110.1(2) . .
C4 O4 Cu1 112.86(14) . .
C4 O4 Cu1 114.21(14) . 3_665
Cu1 O4 Cu1 131.12(10) . 3_665
C8 C7 C12 118.6(3) . .
C8 C7 C4 121.4(2) . .
C12 C7 C4 119.9(3) . .
C7 C8 C9 121.1(3) . .
C10 C9 C8 119.6(3) . .
C11 C10 C9 120.0(3) . .
C10 C11 C12 120.6(3) . .
C11 C12 C7 120.0(3) . .

loop_
_geom_bond_atom_site_label_1
_geom_bond_atom_site_label_2
_geom_bond_distance
_geom_bond_site_symmetry_2
Cu1 O4 1.9504(17) .
Cu1 O4 1.9527(18) 2_655
Cu1 O3 1.9952(18) .
Cu1 N1 2.017(2) .
Cu1 O5 2.337(2) .
N1 C2 1.489(3) .
N1 C6 1.493(4) .
N1 C3 1.505(3) .
C1 O2 1.234(3) .
C1 O3 1.287(3) .
C1 C2 1.524(4) .
C3 C5 1.531(4) .
C3 C4 1.533(3) .
C4 O4 1.439(3) .
C4 C7 1.528(4) .
O4 Cu1 1.9527(18) 3_665
C7 C8 1.387(4) .
C7 C12 1.399(4) .
C8 C9 1.395(5) .
C9 C10 1.382(5) .
C10 C11 1.379(5) .
C11 C12 1.393(4) .

loop_
_geom_hbond_atom_site_label_D
_geom_hbond_atom_site_label_H
_geom_hbond_distance_DH
_geom_hbond_distance_HA
_geom_hbond_angle_DHA
_geom_hbond_distance_DA
_geom_hbond_atom_site_label_A
_geom_hbond_site_symmetry_A
O5 H51 0.763 2.063 154.11 2.769 O5 2_655
O5 H52 0.857 1.879 175.33 2.734 O2 11_565
O6 H61 0.736 2.133 149.20 2.791 O9 2_755
O8 H81 0.974 2.031 156.47 2.949 O7 2_765
O8 H82 0.965 1.968 172.50 2.927 O2 1_555
O9 H91 0.944 1.880 161.34 2.791 O6 1_555

loop_
_geom_torsion_atom_site_label_1
_geom_torsion_atom_site_label_2
_geom_torsion_atom_site_label_3
_geom_torsion_atom_site_label_4
_geom_torsion
_geom_torsion_site_symmetry_1
_geom_torsion_site_symmetry_4
O4 Cu1 N1 C2 152.71(19) . .
O4 Cu1 N1 C2 60.2(3) 2_655 .
O3 Cu1 N1 C2 -29.13(17) . .
O5 Cu1 N1 C2 -111.33(17) . .
O4 Cu1 N1 C6 -88.45(18) . .
O4 Cu1 N1 C6 179.07(19) 2_655 .
O3 Cu1 N1 C6 89.71(18) . .
O5 Cu1 N1 C6 7.51(19) . .
O4 Cu1 N1 C3 33.76(16) . .
O4 Cu1 N1 C3 -58.7(3) 2_655 .
O3 Cu1 N1 C3 -148.08(17) . .
O5 Cu1 N1 C3 129.72(15) . .
C6 N1 C2 C1 -81.4(3) . .
C3 N1 C2 C1 150.0(2) . .
Cu1 N1 C2 C1 38.7(3) . .
O2 C1 C2 N1 150.1(3) . .
O3 C1 C2 N1 -30.5(4) . .
O2 C1 O3 Cu1 -175.5(3) . .
C2 C1 O3 Cu1 5.2(3) . .
O4 Cu1 O3 C1 22.8(5) . .
O4 Cu1 O3 C1 -141.0(2) 2_655 .
N1 Cu1 O3 C1 14.4(2) . .
O5 Cu1 O3 C1 122.7(2) . .
C2 N1 C3 C5 70.5(3) . .
C6 N1 C3 C5 -56.1(3) . .
Cu1 N1 C3 C5 -176.9(2) . .
C2 N1 C3 C4 -163.4(2) . .
C6 N1 C3 C4 70.0(3) . .
Cu1 N1 C3 C4 -50.8(2) . .
N1 C3 C4 O4 46.0(3) . .
C5 C3 C4 O4 173.0(2) . .
N1 C3 C4 C7 168.3(2) . .
C5 C3 C4 C7 -64.8(3) . .
C7 C4 O4 Cu1 -139.11(18) . .
C3 C4 O4 Cu1 -17.4(3) . .
C7 C4 O4 Cu1 54.5(3) . 3_665
C3 C4 O4 Cu1 176.15(18) . 3_665
O4 Cu1 O4 C4 145.88(15) 2_655 .
O3 Cu1 O4 C4 -18.0(5) . .
N1 Cu1 O4 C4 -9.62(18) . .
O5 Cu1 O4 C4 -116.49(18) . .
O4 Cu1 O4 Cu1 -50.6(2) 2_655 3_665
O3 Cu1 O4 Cu1 145.5(3) . 3_665
N1 Cu1 O4 Cu1 153.87(16) . 3_665
O5 Cu1 O4 Cu1 47.00(15) . 3_665
O4 C4 C7 C8 45.0(3) . .
C3 C4 C7 C8 -76.1(3) . .
O4 C4 C7 C12 -137.2(3) . .
C3 C4 C7 C12 101.7(3) . .
C12 C7 C8 C9 -1.5(4) . .
C4 C7 C8 C9 176.3(3) . .
C7 C8 C9 C10 1.0(5) . .
C8 C9 C10 C11 0.9(5) . .
C9 C10 C11 C12 -2.1(5) . .
C10 C11 C12 C7 1.5(5) . .
C8 C7 C12 C11 0.3(5) . .
C4 C7 C12 C11 -177.6(3) . .
